data_2007084
loop_
_publ_author_name
'Liu, Q.'
'Zhang, S.-W.'
'Shao, M.-C.'

_publ_section_title
;
 Anticancer Agents. III.
 4,4'-(Hexane-1,6-diyl)bis(piperazine-2,6-dione)
;
_journal_issue 3
_journal_name_full 'Acta Crystallographica Section C'
_journal_page_first 439
_journal_page_last 440
_journal_paper_doi 10.1107/S0108270197014844
_journal_volume 54
_journal_year 1998
_chemical_formula_moiety 'C14 H22 N4 O4'
_chemical_formula_sum 'C14 H22 N4 O4'
_chemical_formula_weight 310.4
_chemical_name_systematic
;
1,6-Bis(3,5-dioxopiperazine-1-yl)hexane
;
_space_group_IT_number 14
_symmetry_cell_setting monoclinic
_symmetry_space_group_name_Hall '-P 2ybc'
_symmetry_space_group_name_H-M 'P 1 21/c 1'
_cell_angle_alpha 90.
_cell_angle_beta 91.90(3)
_cell_angle_gamma 90.
_cell_formula_units_Z 2
_cell_length_a 10.756(2)
_cell_length_b 7.0690(10)
_cell_length_c 10.160(2)
_cell_measurement_reflns_used 25
_cell_measurement_temperature 295.00(10)
_cell_measurement_theta_max 12.5
_cell_measurement_theta_min 5.0
_cell_volume 772.1(2)
_computing_cell_refinement 'LSQUARE in SHELXTL-Plus (Sheldrick, 1991)'
_computing_data_collection 'Rigaku PC/AFS software'
_computing_data_reduction 'XS in SHELXTL-Plus'
_computing_molecular_graphics 'XP in SHELXTL-Plus'
_computing_publication_material 'XPBL and XTEXT in SHELXTL-Plus'
_computing_structure_refinement 'XLS in SHELXTL-Plus'
_computing_structure_solution 'CS in SHELXTL-Plus'
_diffrn_ambient_temperature 295.00(10)
_diffrn_measurement_device 'Rigaku AFC-6S'
_diffrn_measurement_method 2\q
_diffrn_radiation_monochromator graphite
_diffrn_radiation_source xray_tube
_diffrn_radiation_type MoK\a
_diffrn_radiation_wavelength 0.71073
_diffrn_reflns_av_R_equivalents 0.018
_diffrn_reflns_av_sigmaI/netI 0.073
_diffrn_reflns_limit_h_max 13
_diffrn_reflns_limit_h_min -13
_diffrn_reflns_limit_k_max 0
_diffrn_reflns_limit_k_min -9
_diffrn_reflns_limit_l_max 13
_diffrn_reflns_limit_l_min 0
_diffrn_reflns_number 2007
_diffrn_reflns_theta_max 27.5
_diffrn_reflns_theta_min 1.5
_diffrn_standards_decay_% 3
_diffrn_standards_interval_count 150
_diffrn_standards_number 3
_exptl_absorpt_coefficient_mu 0.093
_exptl_absorpt_correction_type none
_exptl_crystal_colour colourless
_exptl_crystal_density_diffrn 1.335
_exptl_crystal_density_meas 1.3290(10)
_exptl_crystal_density_method 'flotation in CHCl~3~ and Cl(CH~2~)~3~Cl'
_exptl_crystal_description block
_exptl_crystal_F_000 332
_exptl_crystal_size_max 0.30
_exptl_crystal_size_mid 0.30
_exptl_crystal_size_min 0.20
_refine_diff_density_max 0.22
_refine_diff_density_min -0.25
_refine_ls_extinction_method none
_refine_ls_goodness_of_fit_obs 0.62
_refine_ls_hydrogen_treatment refall
_refine_ls_matrix_type full
_refine_ls_number_constraints 0
_refine_ls_number_parameters 144
_refine_ls_number_reflns 1210
_refine_ls_number_restraints 0
_refine_ls_R_factor_all 0.087
_refine_ls_R_factor_obs .058
_refine_ls_shift/esd_max 0.0013
_refine_ls_shift/esd_mean 0.0002
_refine_ls_structure_factor_coef F
_refine_ls_weighting_details 'w = 1/[\s^2^(F) + 0.001F^2^]'
_refine_ls_weighting_scheme calc
_refine_ls_wR_factor_all 0.103
_refine_ls_wR_factor_obs .053
_reflns_number_observed 1210
_reflns_number_total 1769
_reflns_observed_criterion F>=4.0\s(F)
_cod_data_source_file ha1201.cif
_cod_data_source_block ha1201
_cod_depositor_comments
;
The following automatic conversions were performed:

'_atom_site_thermal_displace_type' tag value 'Uij' was replaced with
'Uani' value 11 times.

Automatic conversion script
Id: cif_fix_values 1646 2011-03-28 12:23:43Z adriana 

The following automatic conversions were performed:

'_refine_ls_weighting_scheme' value 'w = 1/[\s^2^(F) + 0.001F^2^]'
was changed to 'calc'. New tag '_refine_ls_weighting_details' was
created. The value of the new tag was set to 'w = 1/[\s^2^(F) +
0.001F^2^]'.

Automatic conversion script
Id: cif_fix_values 3143 2015-03-26 13:38:13Z robertas 
;
_cod_original_sg_symbol_H-M 'P 21/c'
_cod_database_code 2007084

loop_
_symmetry_equiv_pos_as_xyz
x,y,z
x,1/2-y,1/2+z
-x,-y,-z
-x,1/2+y,1/2-z

loop_
_atom_site_aniso_label
_atom_site_aniso_U_11
_atom_site_aniso_U_22
_atom_site_aniso_U_33
_atom_site_aniso_U_12
_atom_site_aniso_U_13
_atom_site_aniso_U_23
_atom_site_aniso_type_symbol
O .0730(10) .0280(10) .0570(10) .0030(10) .0340(10) .0040(10) O
N(1) .0540(10) .0280(10) .0400(10) -.0010(10) .0240(10) .0010(10) N
N(2) .0560(10) .0530(10) .0550(10) -.0020(10) .0290(10) -.0060(10) N
C(1) .0510(10) .0320(10) .0400(10) .0000(10) .0230(10) .0030(10) C
C(2) .0480(10) .0310(10) .0400(10) .0010(10) .0200(10) .0020(10) C
C(3) .0440(10) .0320(10) .0410(10) .0000(10) .0200(10) .0010(10) C
C(4) .0460(10) .0290(10) .0370(10) -.0010(10) .0160(10) .0010(10) C
C(5) .0430(10) .0310(10) .0340(10) -.0050(10) .0130(10) -.0030(10) C
C(6) .0520(10) .0360(10) .0420(10) -.0010(10) .0160(10) .0010(10) C
C(7) .0660(10) .0440(10) .0420(10) -.0080(10) .0170(10) .0050(10) C
C(8) .0620(10) .0520(10) .0460(10) -.0130(10) .0290(10) -.0060(10) C
C(9) .0480(10) .0390(10) .0430(10) .0010(10) .0180(10) -.0030(10) C

loop_
_atom_site_label
_atom_site_fract_x
_atom_site_fract_y
_atom_site_fract_z
_atom_site_U_iso_or_equiv
_atom_site_thermal_displace_type
_atom_site_calc_flag
_atom_site_calc_attached_atom
_atom_site_type_symbol
N(1) .1196(2) .0792(4) .8787(3) .0450(10) Uani ? ? N
N(2) .2818(2) -.0743(3) .7112(2) .0390(10) Uani ? ? N
O(1) .0161(2) -.1969(3) .8899(2) .0580(10) Uani ? ? O
O(2) .2040(2) .3676(3) .8527(3) .0670(10) Uani ? ? O
C(1) .4839(3) -.3959(4) .5015(3) .0440(10) Uani ? ? C
C(2) .3882(3) -.3482(5) .6060(3) .0430(10) Uani ? ? C
C(3) .3542(3) -.1412(5) .5992(3) .0460(10) Uani ? ? C
C(4) .2647(3) .1281(5) .7027(3) .0450(10) Uani ? ? C
C(5) .1613(3) -.1675(5) .7180(3) .0440(10) Uani ? ? C
C(6) .1960(3) .2052(4) .8173(3) .0450(10) Uani ? ? C
C(7) .0932(3) -.0998(4) .8366(3) .0420(10) Uani ? ? C
H(11) .447(3) -.363(4) .409(3) .048(8) Uiso ? ? H
H(12) .554(3) -.312(5) .520(3) .063(10) Uiso ? ? H
H(21) .422(3) -.371(5) .702(3) .059(9) Uiso ? ? H
H(22) .315(3) -.439(4) .590(3) .043(8) Uiso ? ? H
H(31) .308(3) -.116(4) .510(3) .045(8) Uiso ? ? H
H(32) .429(3) -.052(4) .597(3) .053(9) Uiso ? ? H
H(41) .218(3) .162(4) .618(3) .044(8) Uiso ? ? H
H(42) .336(3) .201(5) .699(3) .062(10) Uiso ? ? H
H(51) .172(2) -.304(4) .724(2) .030(7) Uiso ? ? H
H(52) .115(2) -.140(4) .642(3) .031(7) Uiso ? ? H
H(0N) .093(3) .114(5) .947(3) .064(11) Uiso ? ? H

loop_
_atom_type_symbol
_atom_type_scat_dispersion_real
_atom_type_scat_dispersion_imag
_atom_type_scat_source
C .002 .002 International_Tables_Vol_IV_Table_2.3.1
H 0 0 International_Tables_Vol_IV_Table_2.3.1
O .008 .006 International_Tables_Vol_IV_Table_2.3.1
N .004 .003 International_Tables_Vol_IV_Table_2.3.1

loop_
_geom_angle_atom_site_label_1
_geom_angle_atom_site_label_2
_geom_angle_atom_site_label_3
_geom_angle_site_symmetry_3
_geom_angle
_geom_angle_publ_flag
C(6) N(1) C(7) . 125.5(3) yes
C(6) N(1) H(0N) . 116.(3) no
C(7) N(1) H(0N) . 119.(3) no
C(3) N(2) C(4) . 109.8(2) yes
C(3) N(2) C(5) . 112.6(2) yes
C(4) N(2) C(5) . 109.8(2) yes
C(2) C(1) H(11) . 109.3(16) no
C(2) C(1) H(12) . 105.5(19) no
H(11) C(1) H(12) . 108.(3) no
C(2) C(1) C(1) 3_646 112.7(3) yes
H(11) C(1) C(1) 3_646 106.2(17) no
H(12) C(1) C(1) 3_646 115.(2) no
C(1) C(2) C(3) . 110.3(3) yes
C(1) C(2) H(21) . 113.1(17) no
C(3) C(2) H(21) . 105.5(18) no
C(1) C(2) H(22) . 106.5(15) no
C(3) C(2) H(22) . 114.4(16) no
H(21) C(2) H(22) . 107.(2) no
N(2) C(3) C(2) . 114.1(3) yes
N(2) C(3) H(31) . 111.7(16) no
C(2) C(3) H(31) . 108.5(16) no
N(2) C(3) H(32) . 104.8(17) no
C(2) C(3) H(32) . 114.0(18) no
H(31) C(3) H(32) . 103.(2) no
N(2) C(4) C(6) . 112.2(3) yes
N(2) C(4) H(41) . 110.3(16) no
C(6) C(4) H(41) . 109.0(16) no
N(2) C(4) H(42) . 117.(2) no
C(6) C(4) H(42) . 105.(2) no
H(41) C(4) H(42) . 103.(3) no
N(2) C(5) C(7) . 110.5(2) yes
N(2) C(5) H(51) . 110.3(15) no
C(7) C(5) H(51) . 108.9(15) no
N(2) C(5) H(52) . 108.7(16) no
C(7) C(5) H(52) . 109.8(16) no
H(51) C(5) H(52) . 109.(2) no
N(1) C(6) O(2) . 121.3(3) yes
N(1) C(6) C(4) . 115.7(3) yes
O(2) C(6) C(4) . 123.0(3) yes
N(1) C(7) O(1) . 121.4(3) yes
N(1) C(7) C(5) . 116.3(3) yes
O(1) C(7) C(5) . 122.2(3) yes

loop_
_geom_bond_atom_site_label_1
_geom_bond_atom_site_label_2
_geom_bond_site_symmetry_1
_geom_bond_site_symmetry_2
_geom_bond_distance
_geom_bond_publ_flag
N(1) C(6) . . 1.376(4) yes
N(1) C(7) . . 1.363(4) yes
N(1) H(0N) . . .80(3) no
N(2) C(3) . . 1.478(4) yes
N(2) C(4) . . 1.445(4) yes
N(2) C(5) . . 1.458(4) yes
O(1) C(7) . . 1.217(4) yes
O(2) C(6) . . 1.205(4) yes
C(1) C(2) . . 1.540(4) yes
C(1) H(11) . . 1.04(3) no
C(1) H(12) . . .98(3) no
C(1) C(1) . 3_646 1.512(6) yes
C(2) C(3) . . 1.510(5) yes
C(2) H(21) . . 1.04(3) no
C(2) H(22) . . 1.03(3) no
C(3) H(31) . . 1.04(3) no
C(3) H(32) . . 1.02(3) no
C(4) C(6) . . 1.502(5) yes
C(4) H(41) . . 1.02(3) no
C(4) H(42) . . .92(3) no
C(5) C(7) . . 1.508(4) yes
C(5) H(51) . . .97(3) no
C(5) H(52) . . .92(3) no

loop_
_geom_torsion_atom_site_label_1
_geom_torsion_atom_site_label_2
_geom_torsion_atom_site_label_3
_geom_torsion_atom_site_label_4
_geom_torsion_site_symmetry_1
_geom_torsion
C7 N1 C6 O2 . 171.8(0.3)
C7 N1 C6 C4 . -6.7(0.4)
H0N N1 C6 O2 . -11.7(2.7)
H0N N1 C6 C4 . 169.8(2.7)
C6 N1 C7 O1 . -173.4(0.3)
C6 N1 C7 C5 . 4.6(0.4)
H0N N1 C7 O1 . 10.2(2.8)
H0N N1 C7 C5 . -171.7(2.7)
C4 N2 C3 C2 . 174.2(0.2)
C4 N2 C3 H31 . -62.3(1.8)
C4 N2 C3 H32 . 48.9(1.8)
C5 N2 C3 C2 . -63.1(0.3)
C5 N2 C3 H31 . 60.4(1.8)
C5 N2 C3 H32 . 171.6(1.8)
C3 N2 C4 C6 . -177.7(0.2)
C3 N2 C4 H41 . 60.5(1.7)
C3 N2 C4 H42 . -56.5(2.2)
C5 N2 C4 C6 . 58.0(0.3)
C5 N2 C4 H41 . -63.8(1.7)
C5 N2 C4 H42 . 179.2(2.2)
C3 N2 C5 C7 . 177.9(0.2)
C3 N2 C5 H51 . 57.5(1.6)
C3 N2 C5 H52 . -61.5(1.8)
C4 N2 C5 C7 . -59.3(0.3)
C4 N2 C5 H51 . -179.8(1.6)
C4 N2 C5 H52 . 61.2(1.8)
H11 C1 C2 C3 . -58.9(1.8)
H11 C1 C2 H21 . -176.8(2.6)
H11 C1 C2 H22 . 65.8(2.4)
H12 C1 C2 C3 . 57.1(2.0)
H12 C1 C2 H21 . -60.9(2.8)
H12 C1 C2 H22 . -178.2(2.6)
C1A C1 C2 C3 3_646 -176.7(0.3)
C1A C1 C2 H21 3_646 65.3(1.9)
C1A C1 C2 H22 3_646 -52.0(1.6)
C1 C2 C3 N2 . -169.0(0.2)
C1 C2 C3 H31 . 65.9(1.7)
C1 C2 C3 H32 . -48.6(1.8)
H21 C2 C3 N2 . -46.5(1.8)
H21 C2 C3 H31 . -171.7(2.4)
H21 C2 C3 H32 . 73.9(2.5)
H22 C2 C3 N2 . 70.9(1.7)
H22 C2 C3 H31 . -54.2(2.3)
H22 C2 C3 H32 . -168.7(2.4)
N2 C4 C6 N1 . -25.1(0.4)
N2 C4 C6 O2 . 156.5(0.3)
H41 C4 C6 N1 . 97.4(1.7)
H41 C4 C6 O2 . -81.1(1.7)
H42 C4 C6 N1 . -152.9(2.1)
H42 C4 C6 O2 . 28.7(2.2)
N2 C5 C7 N1 . 28.6(0.4)
N2 C5 C7 O1 . -153.4(0.3)
H51 C5 C7 N1 . 149.9(1.5)
H51 C5 C7 O1 . -32.1(1.6)
H52 C5 C7 N1 . -91.3(1.8)
H52 C5 C7 O1 . 86.7(1.8)
